data_7112116
loop_
_publ_author_name
'Haolin Yin'
'Jerome R. Robinson'
'Patrick J. Carroll'
'Patrick J. Walsh'
'Eric J. Schelter'

_publ_section_title
;
 k^2^-Coordination of 18-crown-6 to Ce(III) cations: solution dynamics and
 reactivity
;
_journal_name_full Chem.Commun.
_journal_page_first 3470
_journal_paper_doi 10.1039/C4CC00448E3
_journal_volume 50
_journal_year 2014
_chemical_formula_sum 'C39 H51 Ce F15 N3 O6 Si3'
_chemical_formula_weight 1167.22
_space_group_IT_number 15
_symmetry_cell_setting monoclinic
_symmetry_Int_Tables_number 15
_symmetry_space_group_name_Hall '-C 2yc'
_symmetry_space_group_name_H-M 'C 1 2/c 1'
_atom_sites_solution_hydrogens geom
_atom_sites_solution_primary direct
_audit_creation_method SHELXL-97
_cell_angle_alpha 90.00
_cell_angle_beta 111.149(5)
_cell_angle_gamma 90.00
_cell_formula_units_Z 8
_cell_length_a 28.709(3)
_cell_length_b 15.5294(18)
_cell_length_c 23.281(3)
_cell_measurement_temperature 100(1)
_cell_volume 9680(2)
_computing_data_collection 'Bruker APEX2'
_computing_data_reduction 'Bruker SAINT'
_computing_structure_refinement 'SHELXL-97 (Sheldrick, 2008)'
_computing_structure_solution 'SHELXS-97 (Sheldrick, 2008)'
_diffrn_ambient_temperature 100(1)
_diffrn_measured_fraction_theta_full 0.989
_diffrn_measured_fraction_theta_max 0.989
_diffrn_measurement_device 'CCD Area Detector'
_diffrn_measurement_device_type 'Bruker APEXII'
_diffrn_measurement_method 'phi and omega scans'
_diffrn_radiation_monochromator graphite
_diffrn_radiation_source 'sealed tube'
_diffrn_radiation_type MoK\a
_diffrn_radiation_wavelength 0.71073
_diffrn_reflns_av_R_equivalents 0.0000
_diffrn_reflns_av_sigmaI/netI 0.0120
_diffrn_reflns_limit_h_max 34
_diffrn_reflns_limit_h_min -37
_diffrn_reflns_limit_k_max 20
_diffrn_reflns_limit_k_min 0
_diffrn_reflns_limit_l_max 30
_diffrn_reflns_limit_l_min 0
_diffrn_reflns_number 11191
_diffrn_reflns_theta_full 27.66
_diffrn_reflns_theta_max 27.66
_diffrn_reflns_theta_min 1.52
_exptl_absorpt_coefficient_mu 1.119
_exptl_absorpt_correction_T_max 0.7456
_exptl_absorpt_correction_T_min 0.5684
_exptl_absorpt_correction_type multi-scan
_exptl_absorpt_process_details '(SADABS; Sheldrick, 2007)'
_exptl_crystal_density_diffrn 1.602
_exptl_crystal_density_method 'not measured'
_exptl_crystal_F_000 4712
_exptl_crystal_size_max 0.38
_exptl_crystal_size_mid 0.12
_exptl_crystal_size_min 0.04
_refine_diff_density_max 0.670
_refine_diff_density_min -0.973
_refine_diff_density_rms 0.184
_refine_ls_extinction_method none
_refine_ls_goodness_of_fit_ref 1.190
_refine_ls_hydrogen_treatment constr
_refine_ls_matrix_type full
_refine_ls_number_parameters 614
_refine_ls_number_reflns 11191
_refine_ls_number_restraints 0
_refine_ls_restrained_S_all 1.190
_refine_ls_R_factor_all 0.0299
_refine_ls_R_factor_gt 0.0255
_refine_ls_shift/su_max 0.003
_refine_ls_shift/su_mean 0.000
_refine_ls_structure_factor_coef Fsqd
_refine_ls_weighting_details 'calc w=1/[\s^2^(Fo^2^)+(0.0336P)^2^+18.9758P] where P=(Fo^2^+2Fc^2^)/3'
_refine_ls_weighting_scheme calc
_refine_ls_wR_factor_gt 0.0666
_refine_ls_wR_factor_ref 0.0739
_reflns_number_gt 10150
_reflns_number_total 11191
_reflns_threshold_expression >2sigma(I)
_cod_data_source_file c4cc00448e3.cif
_cod_data_source_block cmpd2
_cod_original_sg_symbol_H-M 'C 2/c      '
_cod_database_code 7112116

loop_
_symmetry_equiv_pos_as_xyz
'x, y, z'
'-x, y, -z+1/2'
'x+1/2, y+1/2, z'
'-x+1/2, y+1/2, -z+1/2'
'-x, -y, -z'
'x, -y, z-1/2'
'-x+1/2, -y+1/2, -z'
'x+1/2, -y+1/2, z-1/2'

loop_
_atom_site_label
_atom_site_type_symbol
_atom_site_fract_x
_atom_site_fract_y
_atom_site_fract_z
_atom_site_U_iso_or_equiv
_atom_site_adp_type
_atom_site_occupancy
_atom_site_symmetry_multiplicity
_atom_site_calc_flag
_atom_site_refinement_flags
Ce1 Ce 0.131591(4) 0.761998(7) 0.122374(5) 0.01614(4) Uani 1 1 d .
N1 N 0.20648(6) 0.73451(11) 0.21406(8) 0.0194(3) Uani 1 1 d .
N2 N 0.09515(6) 0.84867(11) 0.17923(7) 0.0186(3) Uani 1 1 d .
N3 N 0.13359(6) 0.83055(11) 0.03063(8) 0.0195(3) Uani 1 1 d .
Si1 Si 0.26630(2) 0.75846(4) 0.21562(3) 0.02316(12) Uani 1 1 d .
Si2 Si 0.04870(2) 0.92442(4) 0.14631(3) 0.02235(12) Uani 1 1 d .
Si3 Si 0.16143(2) 0.93069(4) 0.03241(3) 0.02080(12) Uani 1 1 d .
C1 C 0.20005(7) 0.69266(13) 0.26284(9) 0.0202(4) Uani 1 1 d .
C2 C 0.16093(8) 0.63396(13) 0.25358(9) 0.0202(4) Uani 1 1 d .
C3 C 0.15172(8) 0.58782(14) 0.29891(10) 0.0237(4) Uani 1 1 d .
C4 C 0.18278(9) 0.59887(15) 0.35955(10) 0.0276(5) Uani 1 1 d .
C5 C 0.22136(9) 0.65696(16) 0.37221(10) 0.0292(5) Uani 1 1 d .
C6 C 0.22909(8) 0.70272(15) 0.32564(10) 0.0254(4) Uani 1 1 d .
C7 C 0.26107(10) 0.75641(17) 0.13307(13) 0.0337(5) Uani 1 1 d .
H7a H 0.2632 0.6980 0.1207 0.051 Uiso 1 1 calc R
H7b H 0.2878 0.7895 0.1285 0.051 Uiso 1 1 calc R
H7c H 0.2296 0.7807 0.1077 0.051 Uiso 1 1 calc R
C8 C 0.29254(9) 0.86554(15) 0.24932(12) 0.0330(5) Uani 1 1 d .
H8a H 0.2669 0.9086 0.2355 0.049 Uiso 1 1 calc R
H8b H 0.3196 0.8807 0.2363 0.049 Uiso 1 1 calc R
H8c H 0.3045 0.8621 0.2935 0.049 Uiso 1 1 calc R
C9 C 0.31194(9) 0.67241(17) 0.25595(14) 0.0382(6) Uani 1 1 d .
H9a H 0.3173 0.6734 0.2991 0.057 Uiso 1 1 calc R
H9b H 0.3430 0.6824 0.2503 0.057 Uiso 1 1 calc R
H9c H 0.2989 0.6172 0.2391 0.057 Uiso 1 1 calc R
C10 C 0.11607(7) 0.84841(13) 0.24363(9) 0.0184(4) Uani 1 1 d .
C11 C 0.09881(8) 0.79553(13) 0.28046(9) 0.0205(4) Uani 1 1 d .
C12 C 0.12047(9) 0.79325(15) 0.34401(10) 0.0257(4) Uani 1 1 d .
C13 C 0.16102(9) 0.84454(17) 0.37424(10) 0.0294(5) Uani 1 1 d .
C14 C 0.17898(9) 0.89802(16) 0.34004(11) 0.0291(5) Uani 1 1 d .
C15 C 0.15712(8) 0.89967(14) 0.27684(10) 0.0235(4) Uani 1 1 d .
C16 C -0.00718(11) 0.9109(2) 0.16843(13) 0.0453(7) Uani 1 1 d .
H16a H -0.0315 0.8758 0.1384 0.068 Uiso 1 1 calc R
H16b H -0.0214 0.9663 0.1703 0.068 Uiso 1 1 calc R
H16c H 0.0026 0.8837 0.2080 0.068 Uiso 1 1 calc R
C17 C 0.07239(12) 1.03551(18) 0.1675(2) 0.0696(12) Uani 1 1 d .
H17a H 0.0822 1.0430 0.2112 0.104 Uiso 1 1 calc R
H17b H 0.0465 1.0760 0.1467 0.104 Uiso 1 1 calc R
H17c H 0.1007 1.0450 0.1555 0.104 Uiso 1 1 calc R
C18 C 0.02706(9) 0.90896(19) 0.06157(11) 0.0353(6) Uani 1 1 d .
H18a H 0.0551 0.9121 0.0485 0.053 Uiso 1 1 calc R
H18b H 0.0035 0.9532 0.0414 0.053 Uiso 1 1 calc R
H18c H 0.0114 0.8536 0.0510 0.053 Uiso 1 1 calc R
C19 C 0.11676(8) 0.79137(14) -0.02690(10) 0.0214(4) Uani 1 1 d .
C20 C 0.14263(8) 0.72280(14) -0.04142(11) 0.0244(4) Uani 1 1 d .
C21 C 0.12778(9) 0.68402(15) -0.09851(12) 0.0299(5) Uani 1 1 d .
C22 C 0.08649(10) 0.71341(17) -0.14537(11) 0.0341(5) Uani 1 1 d .
C23 C 0.05893(10) 0.77944(17) -0.13384(11) 0.0346(5) Uani 1 1 d .
C24 C 0.07364(9) 0.81592(15) -0.07590(10) 0.0272(5) Uani 1 1 d .
C25 C 0.21097(10) 0.92446(17) -0.00160(13) 0.0361(6) Uani 1 1 d .
H25a H 0.2348 0.8809 0.0193 0.054 Uiso 1 1 calc R
H25b H 0.2276 0.9791 0.0029 0.054 Uiso 1 1 calc R
H25c H 0.1961 0.9102 -0.0445 0.054 Uiso 1 1 calc R
C26 C 0.11873(10) 1.01889(17) -0.00933(15) 0.0426(7) Uani 1 1 d .
H26a H 0.1056 1.0063 -0.0526 0.064 Uiso 1 1 calc R
H26b H 0.1368 1.0722 -0.0025 0.064 Uiso 1 1 calc R
H26c H 0.0917 1.0237 0.0056 0.064 Uiso 1 1 calc R
C27 C 0.18873(11) 0.96167(18) 0.11491(12) 0.0389(6) Uani 1 1 d .
H27a H 0.1648 0.9511 0.1342 0.058 Uiso 1 1 calc R
H27b H 0.1972 1.0217 0.1181 0.058 Uiso 1 1 calc R
H27c H 0.2183 0.9282 0.1350 0.058 Uiso 1 1 calc R
F1 F 0.12893(5) 0.62253(8) 0.19423(5) 0.0239(3) Uani 1 1 d .
F2 F 0.11301(5) 0.53350(9) 0.28440(6) 0.0329(3) Uani 1 1 d .
F3 F 0.17473(7) 0.55592(10) 0.40499(6) 0.0406(4) Uani 1 1 d .
F4 F 0.25129(6) 0.67029(11) 0.43095(6) 0.0437(4) Uani 1 1 d .
F5 F 0.26590(6) 0.76208(9) 0.34244(7) 0.0350(3) Uani 1 1 d .
F6 F 0.05983(5) 0.74248(8) 0.25376(6) 0.0272(3) Uani 1 1 d .
F7 F 0.10227(6) 0.73953(10) 0.37625(7) 0.0354(3) Uani 1 1 d .
F8 F 0.18329(6) 0.84016(12) 0.43579(6) 0.0428(4) Uani 1 1 d .
F9 F 0.21878(6) 0.94855(11) 0.36836(7) 0.0439(4) Uani 1 1 d .
F10 F 0.17727(5) 0.95167(9) 0.24596(6) 0.0295(3) Uani 1 1 d .
F11 F 0.18491(5) 0.69402(9) 0.00189(7) 0.0307(3) Uani 1 1 d .
F12 F 0.15359(6) 0.61741(10) -0.10854(8) 0.0407(4) Uani 1 1 d .
F13 F 0.07202(7) 0.67659(12) -0.20140(7) 0.0495(4) Uani 1 1 d .
F14 F 0.01745(7) 0.80739(12) -0.17886(7) 0.0522(4) Uani 1 1 d .
F15 F 0.04473(5) 0.87908(10) -0.06735(6) 0.0347(3) Uani 1 1 d .
O1 O 0.04754(5) 0.68900(9) 0.08626(6) 0.0201(3) Uani 1 1 d .
O2 O 0.12631(5) 0.61248(9) 0.06966(7) 0.0210(3) Uani 1 1 d .
O3 O 0.14728(6) 0.41649(10) 0.05548(7) 0.0273(3) Uani 1 1 d .
O4 O 0.07403(6) 0.28289(12) 0.03130(8) 0.0318(4) Uani 1 1 d .
O5 O 0.02591(6) 0.36270(11) 0.11115(7) 0.0308(4) Uani 1 1 d .
O6 O -0.01691(6) 0.54321(10) 0.10397(7) 0.0250(3) Uani 1 1 d .
C28 C 0.03946(8) 0.63313(14) 0.03370(9) 0.0210(4) Uani 1 1 d .
H28a H 0.0408 0.6663 -0.0010 0.028 Uiso 1 1 calc R
H28b H 0.0069 0.6062 0.0218 0.028 Uiso 1 1 calc R
C29 C 0.07947(7) 0.56588(14) 0.05147(10) 0.0216(4) Uani 1 1 d .
H29a H 0.0778 0.5314 0.0854 0.029 Uiso 1 1 calc R
H29b H 0.0759 0.5282 0.0169 0.029 Uiso 1 1 calc R
C30 C 0.17024(8) 0.55852(15) 0.08974(10) 0.0254(4) Uani 1 1 d .
H30a H 0.1725 0.5299 0.1277 0.034 Uiso 1 1 calc R
H30b H 0.1996 0.5945 0.0984 0.034 Uiso 1 1 calc R
C31 C 0.17009(8) 0.49117(15) 0.04272(10) 0.0252(4) Uani 1 1 d .
H31a H 0.1515 0.5117 0.0014 0.033 Uiso 1 1 calc R
H31b H 0.2040 0.4785 0.0457 0.033 Uiso 1 1 calc R
C32 C 0.14227(9) 0.34936(16) 0.01254(12) 0.0320(5) Uani 1 1 d .
H32a H 0.1742 0.3379 0.0085 0.043 Uiso 1 1 calc R
H32b H 0.1185 0.3656 -0.0275 0.043 Uiso 1 1 calc R
C33 C 0.12448(10) 0.27141(16) 0.03549(13) 0.0345(5) Uani 1 1 d .
H33a H 0.1266 0.2218 0.0113 0.046 Uiso 1 1 calc R
H33b H 0.1456 0.2608 0.0780 0.046 Uiso 1 1 calc R
C34 C 0.06275(10) 0.24325(16) 0.07948(12) 0.0332(5) Uani 1 1 d .
H34a H 0.0854 0.1954 0.0956 0.044 Uiso 1 1 calc R
H34b H 0.0291 0.2203 0.0629 0.044 Uiso 1 1 calc R
C35 C 0.06667(10) 0.30397(18) 0.13122(11) 0.0374(6) Uani 1 1 d .
H35a H 0.0659 0.2719 0.1666 0.050 Uiso 1 1 calc R
H35b H 0.0980 0.3353 0.1433 0.050 Uiso 1 1 calc R
C36 C 0.02143(10) 0.41207(16) 0.16027(11) 0.0325(5) Uani 1 1 d .
H36a H 0.0510 0.4474 0.1786 0.043 Uiso 1 1 calc R
H36b H 0.0183 0.3741 0.1918 0.043 Uiso 1 1 calc R
C37 C -0.02404(9) 0.46840(15) 0.13543(11) 0.0303(5) Uani 1 1 d .
H37a H -0.0512 0.4348 0.1073 0.040 Uiso 1 1 calc R
H37b H -0.0339 0.4863 0.1693 0.040 Uiso 1 1 calc R
C38 C 0.00313(8) 0.61331(14) 0.14511(10) 0.0241(4) Uani 1 1 d .
H38a H 0.0359 0.5980 0.1742 0.032 Uiso 1 1 calc R
H38b H -0.0183 0.6254 0.1682 0.032 Uiso 1 1 calc R
C39 C 0.00704(7) 0.69184(14) 0.10954(10) 0.0215(4) Uani 1 1 d .
H39a H -0.0242 0.6991 0.0751 0.029 Uiso 1 1 calc R
H39b H 0.0115 0.7419 0.1359 0.029 Uiso 1 1 calc R

loop_
_atom_site_aniso_label
_atom_site_aniso_U_11
_atom_site_aniso_U_22
_atom_site_aniso_U_33
_atom_site_aniso_U_23
_atom_site_aniso_U_13
_atom_site_aniso_U_12
Ce1 0.01422(6) 0.01729(6) 0.01449(6) 0.00145(4) 0.00227(4) -0.00245(4)
N1 0.0161(8) 0.0192(8) 0.0193(8) 0.0017(6) 0.0020(7) 0.0005(6)
N2 0.0180(8) 0.0192(8) 0.0146(8) 0.0023(6) 0.0011(6) 0.0007(6)
N3 0.0204(8) 0.0205(8) 0.0178(8) 0.0018(6) 0.0072(7) -0.0011(7)
Si1 0.0136(3) 0.0225(3) 0.0294(3) 0.0007(2) 0.0029(2) -0.0009(2)
Si2 0.0199(3) 0.0203(3) 0.0224(3) 0.0048(2) 0.0022(2) 0.0022(2)
Si3 0.0206(3) 0.0189(3) 0.0233(3) 0.0020(2) 0.0084(2) -0.0014(2)
C1 0.0183(9) 0.0184(9) 0.0197(10) 0.0016(7) 0.0020(8) 0.0044(7)
C2 0.0208(9) 0.0198(9) 0.0159(9) -0.0007(7) 0.0019(8) 0.0015(8)
C3 0.0273(10) 0.0195(10) 0.0235(10) 0.0017(8) 0.0082(9) -0.0002(8)
C4 0.0374(12) 0.0248(11) 0.0196(10) 0.0056(8) 0.0090(9) 0.0058(9)
C5 0.0330(12) 0.0291(11) 0.0176(10) 0.0003(9) -0.0006(9) 0.0049(9)
C6 0.0213(10) 0.0242(11) 0.0234(10) -0.0015(8) -0.0005(8) -0.0005(8)
C7 0.0265(12) 0.0382(13) 0.0401(14) -0.0046(11) 0.0166(11) -0.0086(10)
C8 0.0231(11) 0.0267(11) 0.0391(13) 0.0012(10) -0.0009(10) -0.0062(9)
C9 0.0214(11) 0.0335(13) 0.0529(16) 0.0027(12) 0.0051(11) 0.0074(10)
C10 0.0173(9) 0.0166(9) 0.0183(9) -0.0013(7) 0.0029(7) 0.0031(7)
C11 0.0199(9) 0.0180(9) 0.0210(10) 0.0007(8) 0.0044(8) 0.0038(8)
C12 0.0289(11) 0.0287(11) 0.0206(10) 0.0055(9) 0.0103(9) 0.0084(9)
C13 0.0306(11) 0.0384(13) 0.0146(10) -0.0024(9) 0.0024(9) 0.0092(10)
C14 0.0258(11) 0.0292(12) 0.0236(11) -0.0079(9) -0.0015(9) -0.0001(9)
C15 0.0232(10) 0.0196(10) 0.0238(10) 0.0000(8) 0.0039(8) -0.0001(8)
C16 0.0426(15) 0.0635(19) 0.0370(14) 0.0236(13) 0.0231(12) 0.0271(14)
C17 0.0393(16) 0.0209(13) 0.112(3) -0.0010(16) -0.0175(18) 0.0057(12)
C18 0.0276(11) 0.0545(16) 0.0239(11) 0.0164(11) 0.0095(9) 0.0141(11)
C19 0.0243(10) 0.0200(10) 0.0224(10) 0.0023(8) 0.0113(8) -0.0044(8)
C20 0.0257(10) 0.0219(10) 0.0291(11) 0.0023(8) 0.0142(9) -0.0040(8)
C21 0.0395(13) 0.0224(11) 0.0363(13) -0.0058(9) 0.0239(11) -0.0115(9)
C22 0.0480(15) 0.0335(12) 0.0245(11) -0.0091(10) 0.0176(11) -0.0160(11)
C23 0.0395(14) 0.0362(13) 0.0216(11) 0.0012(10) 0.0032(10) -0.0073(11)
C24 0.0292(11) 0.0265(11) 0.0237(11) 0.0002(9) 0.0070(9) -0.0034(9)
C25 0.0366(13) 0.0352(13) 0.0459(15) 0.0018(11) 0.0263(12) -0.0062(11)
C26 0.0310(13) 0.0263(12) 0.0658(19) 0.0170(12) 0.0118(13) 0.0018(10)
C27 0.0499(16) 0.0344(13) 0.0320(13) -0.0088(11) 0.0142(12) -0.0111(12)
F1 0.0230(6) 0.0278(6) 0.0160(6) 0.0020(5) 0.0012(5) -0.0077(5)
F2 0.0397(8) 0.0315(7) 0.0270(7) 0.0035(6) 0.0114(6) -0.0121(6)
F3 0.0628(10) 0.0364(8) 0.0214(7) 0.0091(6) 0.0139(7) -0.0017(7)
F4 0.0507(9) 0.0504(9) 0.0156(6) 0.0013(6) -0.0053(6) -0.0035(8)
F5 0.0284(7) 0.0390(8) 0.0259(7) -0.0030(6) -0.0041(6) -0.0097(6)
F6 0.0250(7) 0.0290(7) 0.0256(7) 0.0029(5) 0.0066(5) -0.0059(5)
F7 0.0387(8) 0.0454(9) 0.0250(7) 0.0131(6) 0.0148(6) 0.0063(6)
F8 0.0438(9) 0.0616(11) 0.0150(6) -0.0033(6) 0.0012(6) 0.0084(8)
F9 0.0370(8) 0.0484(9) 0.0327(8) -0.0149(7) -0.0039(6) -0.0138(7)
F10 0.0289(7) 0.0259(7) 0.0292(7) 0.0004(5) 0.0051(5) -0.0087(5)
F11 0.0283(7) 0.0255(7) 0.0387(8) -0.0005(6) 0.0126(6) 0.0044(5)
F12 0.0512(9) 0.0288(7) 0.0536(9) -0.0153(7) 0.0329(8) -0.0087(7)
F13 0.0719(12) 0.0494(10) 0.0284(8) -0.0172(7) 0.0195(8) -0.0197(9)
F14 0.0546(10) 0.0590(11) 0.0248(8) -0.0029(7) -0.0078(7) 0.0015(9)
F15 0.0308(7) 0.0359(8) 0.0278(7) -0.0021(6) -0.0010(6) 0.0087(6)
O1 0.0174(7) 0.0225(7) 0.0189(7) -0.0034(6) 0.0047(6) -0.0031(5)
O2 0.0166(7) 0.0192(7) 0.0242(7) -0.0026(6) 0.0039(6) -0.0027(5)
O3 0.0331(8) 0.0237(8) 0.0247(8) -0.0047(6) 0.0099(7) -0.0014(6)
O4 0.0250(8) 0.0381(9) 0.0261(8) 0.0057(7) 0.0019(7) 0.0008(7)
O5 0.0315(8) 0.0327(9) 0.0198(8) 0.0013(6) -0.0008(6) 0.0031(7)
O6 0.0269(8) 0.0235(8) 0.0223(7) -0.0007(6) 0.0062(6) -0.0088(6)
C28 0.0195(9) 0.0257(10) 0.0143(9) -0.0025(8) 0.0020(7) -0.0044(8)
C29 0.0188(9) 0.0219(10) 0.0223(10) -0.0041(8) 0.0054(8) -0.0061(8)
C30 0.0208(10) 0.0266(11) 0.0251(11) -0.0015(9) 0.0037(8) 0.0010(8)
C31 0.0226(10) 0.0273(11) 0.0255(11) -0.0025(9) 0.0086(8) 0.0013(8)
C32 0.0322(12) 0.0300(12) 0.0342(12) -0.0114(10) 0.0124(10) -0.0002(10)
C33 0.0298(12) 0.0255(12) 0.0446(15) -0.0048(10) 0.0090(11) 0.0029(9)
C34 0.0337(13) 0.0278(12) 0.0322(13) 0.0067(10) 0.0049(10) 0.0007(10)
C35 0.0361(13) 0.0417(15) 0.0246(12) 0.0053(10) -0.0008(10) 0.0072(11)
C36 0.0396(13) 0.0319(12) 0.0208(11) 0.0010(9) 0.0047(10) -0.0048(10)
C37 0.0334(12) 0.0276(11) 0.0302(12) 0.0012(9) 0.0119(10) -0.0085(10)
C38 0.0234(10) 0.0267(11) 0.0208(10) -0.0025(8) 0.0063(8) -0.0052(8)
C39 0.0154(9) 0.0241(10) 0.0232(10) -0.0026(8) 0.0047(8) -0.0019(8)

loop_
_atom_type_symbol
_atom_type_description
_atom_type_scat_dispersion_real
_atom_type_scat_dispersion_imag
_atom_type_scat_source
C C 0.0033 0.0016 'International Tables Vol C Tables 4.2.6.8 and 6.1.1.4'
H H 0.0000 0.0000 'International Tables Vol C Tables 4.2.6.8 and 6.1.1.4'
N N 0.0061 0.0033 'International Tables Vol C Tables 4.2.6.8 and 6.1.1.4'
O O 0.0106 0.0060 'International Tables Vol C Tables 4.2.6.8 and 6.1.1.4'
F F 0.0171 0.0103 'International Tables Vol C Tables 4.2.6.8 and 6.1.1.4'
Si Si 0.0817 0.0704 'International Tables Vol C Tables 4.2.6.8 and 6.1.1.4'
Ce Ce -0.2486 2.6331 'International Tables Vol C Tables 4.2.6.8 and 6.1.1.4'

loop_
_geom_angle_atom_site_label_1
_geom_angle_atom_site_label_2
_geom_angle_atom_site_label_3
_geom_angle
N2 Ce1 N3 113.57(6)
N2 Ce1 N1 92.15(6)
N3 Ce1 N1 123.64(6)
N2 Ce1 O1 83.10(5)
N3 Ce1 O1 103.27(5)
N1 Ce1 O1 130.05(5)
N2 Ce1 O2 143.52(5)
N3 Ce1 O2 89.55(5)
N1 Ce1 O2 97.94(5)
O1 Ce1 O2 63.63(5)
N2 Ce1 F1 89.59(5)
N3 Ce1 F1 154.41(5)
N1 Ce1 F1 62.84(5)
O1 Ce1 F1 67.42(4)
O2 Ce1 F1 64.89(4)
C1 N1 Si1 120.47(14)
C1 N1 Ce1 117.53(13)
Si1 N1 Ce1 121.78(9)
C10 N2 Si2 116.06(14)
C10 N2 Ce1 119.32(12)
Si2 N2 Ce1 124.05(9)
C19 N3 Si3 114.25(13)
C19 N3 Ce1 123.42(13)
Si3 N3 Ce1 122.11(9)
N1 Si1 C9 111.36(11)
N1 Si1 C7 105.14(10)
C9 Si1 C7 106.58(13)
N1 Si1 C8 116.19(10)
C9 Si1 C8 108.69(11)
C7 Si1 C8 108.39(12)
N2 Si2 C17 111.31(11)
N2 Si2 C18 106.90(10)
C17 Si2 C18 110.65(17)
N2 Si2 C16 113.72(11)
C17 Si2 C16 107.49(18)
C18 Si2 C16 106.68(13)
N3 Si3 C27 105.94(10)
N3 Si3 C26 115.75(10)
C27 Si3 C26 107.59(14)
N3 Si3 C25 110.95(10)
C27 Si3 C25 110.54(13)
C26 Si3 C25 106.04(13)
N1 C1 C2 121.23(18)
N1 C1 C6 126.8(2)
C2 C1 C6 111.94(19)
F1 C2 C3 117.52(18)
F1 C2 C1 116.67(18)
C3 C2 C1 125.81(19)
F2 C3 C2 120.40(19)
F2 C3 C4 120.5(2)
C2 C3 C4 119.1(2)
F3 C4 C5 120.8(2)
F3 C4 C3 120.9(2)
C5 C4 C3 118.3(2)
F4 C5 C4 119.3(2)
F4 C5 C6 119.7(2)
C4 C5 C6 121.0(2)
F5 C6 C5 117.08(19)
F5 C6 C1 119.1(2)
C5 C6 C1 123.8(2)
N2 C10 C11 123.22(18)
N2 C10 C15 122.67(19)
C11 C10 C15 114.09(18)
F6 C11 C12 117.12(19)
F6 C11 C10 119.62(18)
C12 C11 C10 123.2(2)
F7 C12 C13 120.0(2)
F7 C12 C11 119.8(2)
C13 C12 C11 120.2(2)
F8 C13 C14 121.0(2)
F8 C13 C12 120.3(2)
C14 C13 C12 118.6(2)
F9 C14 C13 119.9(2)
F9 C14 C15 119.5(2)
C13 C14 C15 120.6(2)
F10 C15 C14 117.7(2)
F10 C15 C10 119.03(19)
C14 C15 C10 123.2(2)
N3 C19 C24 124.3(2)
N3 C19 C20 122.2(2)
C24 C19 C20 113.5(2)
F11 C20 C21 117.3(2)
F11 C20 C19 118.9(2)
C21 C20 C19 123.7(2)
F12 C21 C22 119.5(2)
F12 C21 C20 120.4(2)
C22 C21 C20 120.0(2)
F13 C22 C21 120.5(2)
F13 C22 C23 120.4(2)
C21 C22 C23 119.1(2)
F14 C23 C22 119.8(2)
F14 C23 C24 120.1(2)
C22 C23 C24 120.0(2)
F15 C24 C23 117.1(2)
F15 C24 C19 119.3(2)
C23 C24 C19 123.6(2)
C2 F1 Ce1 110.86(11)
C28 O1 C39 115.37(15)
C28 O1 Ce1 113.16(11)
C39 O1 Ce1 131.46(11)
C30 O2 C29 114.50(16)
C30 O2 Ce1 117.98(12)
C29 O2 Ce1 118.22(12)
C31 O3 C32 113.09(17)
C34 O4 C33 114.10(19)
C36 O5 C35 112.59(18)
C38 O6 C37 111.99(17)
O1 C28 C29 108.16(16)
O2 C29 C28 105.73(16)
O2 C30 C31 113.12(17)
O3 C31 C30 107.18(18)
O3 C32 C33 107.9(2)
O4 C33 C32 110.2(2)
O4 C34 C35 113.0(2)
O5 C35 C34 108.9(2)
O5 C36 C37 108.83(19)
O6 C37 C36 113.9(2)
O6 C38 C39 110.00(17)
O1 C39 C38 114.29(17)

loop_
_geom_bond_atom_site_label_1
_geom_bond_atom_site_label_2
_geom_bond_distance
Ce1 N2 2.3785(17)
Ce1 N3 2.4057(17)
Ce1 N1 2.4596(17)
Ce1 O1 2.5201(14)
Ce1 O2 2.6050(15)
Ce1 F1 2.7545(12)
N1 C1 1.377(3)
N1 Si1 1.7447(19)
N2 C10 1.400(3)
N2 Si2 1.7355(18)
N3 C19 1.389(3)
N3 Si3 1.7422(18)
Si1 C9 1.870(3)
Si1 C7 1.873(3)
Si1 C8 1.877(2)
Si2 C17 1.855(3)
Si2 C18 1.858(2)
Si2 C16 1.865(3)
Si3 C27 1.857(3)
Si3 C26 1.861(3)
Si3 C25 1.863(2)
C1 C2 1.402(3)
C1 C6 1.406(3)
C2 F1 1.367(2)
C2 C3 1.378(3)
C3 F2 1.338(3)
C3 C4 1.382(3)
C4 F3 1.339(3)
C4 C5 1.375(3)
C5 F4 1.343(2)
C5 C6 1.380(3)
C6 F5 1.350(3)
C10 C11 1.401(3)
C10 C15 1.401(3)
C11 F6 1.347(2)
C11 C12 1.383(3)
C12 F7 1.347(3)
C12 C13 1.376(3)
C13 F8 1.344(2)
C13 C14 1.373(4)
C14 F9 1.346(3)
C14 C15 1.376(3)
C15 F10 1.343(3)
C19 C24 1.400(3)
C19 C20 1.407(3)
C20 F11 1.344(3)
C20 C21 1.379(3)
C21 F12 1.341(3)
C21 C22 1.368(4)
C22 F13 1.345(3)
C22 C23 1.379(4)
C23 F14 1.343(3)
C23 C24 1.381(3)
C24 F15 1.345(3)
O1 C28 1.449(2)
O1 C39 1.450(2)
O2 C30 1.444(3)
O2 C29 1.449(2)
O3 C31 1.415(3)
O3 C32 1.415(3)
O4 C34 1.416(3)
O4 C33 1.427(3)
O5 C36 1.421(3)
O5 C35 1.423(3)
O6 C38 1.427(3)
O6 C37 1.427(3)
C28 C29 1.496(3)
C30 C31 1.513(3)
C32 C33 1.486(4)
C34 C35 1.502(4)
C36 C37 1.503(4)
C38 C39 1.501(3)
